data_7232677
loop_
_publ_author_name
'Saccone, Marco'
'Riebe, Steffen'
'Stelzer, Jacqueline'
'W\"olper, Christoph'
'Daniliuc, Constantin G.'
'Voskuhl, Jens'
'Giese, Michael'

_publ_section_title
;
 Structure--property relationships in aromatic thioethers featuring
 aggregation-induced emission: solid-state structures and theoretical
 analysis
;
_journal_issue 19
_journal_name_full CrystEngComm
_journal_page_first 3097
_journal_paper_doi 10.1039/C9CE00444K
_journal_volume 21
_journal_year 2019
_chemical_formula_sum 'C36 H44 N2 O2 S2'
_chemical_formula_weight 600.85
_space_group_crystal_system triclinic
_space_group_IT_number 2
_space_group_name_Hall '-P 1'
_space_group_name_H-M_alt 'P -1'
_symmetry_space_group_name_Hall '-P 1'
_symmetry_space_group_name_H-M 'P -1'
_atom_sites_solution_hydrogens geom
_atom_sites_solution_primary direct
_atom_sites_solution_secondary difmap
_audit_creation_method SHELXL-2017/1
_audit_update_record
;
2019-01-31 deposited with the CCDC.    2019-04-16 downloaded from the CCDC.
;
_cell_angle_alpha 98.893(2)
_cell_angle_beta 94.559(2)
_cell_angle_gamma 90.651(2)
_cell_formula_units_Z 6
_cell_length_a 9.1924(4)
_cell_length_b 18.5092(8)
_cell_length_c 29.8277(12)
_cell_measurement_reflns_used 9756
_cell_measurement_temperature 100(2)
_cell_measurement_theta_max 33.00
_cell_measurement_theta_min 2.23
_cell_volume 4996.7(4)
_computing_cell_refinement 'BRUKER APEX2(v2009.5-1)'
_computing_data_collection 'BRUKER APEX2(v2009.5-1)'
_computing_data_reduction 'BRUKER APEX2(v2009.5-1)'
_computing_molecular_graphics 'ORTEP/PLATON (Spek)'
_computing_publication_material 'BRUKER AXS SHELXTL (c) 2008 / Vers. 2008/4'
_computing_structure_refinement 'SHELXL-2017/1 (Sheldrick, 2017)'
_computing_structure_solution 'BRUKER APEX2(v2009.5-1)'
_diffrn_ambient_temperature 100(2)
_diffrn_detector_area_resol_mean 512
_diffrn_measured_fraction_theta_full 0.999
_diffrn_measured_fraction_theta_max 0.957
_diffrn_measurement_device_type 'Bruker D8 KAPPA II (APEX II detector)'
_diffrn_measurement_method 'Data collection strategy APEX 2/COSMO'
_diffrn_radiation_monochromator 'Triumph Goebel mirror'
_diffrn_radiation_source 'fine-focus sealed tube'
_diffrn_radiation_type MoK\a
_diffrn_radiation_wavelength 0.71073
_diffrn_reflns_av_R_equivalents 0.0379
_diffrn_reflns_av_unetI/netI 0.0414
_diffrn_reflns_Laue_measured_fraction_full 0.999
_diffrn_reflns_Laue_measured_fraction_max 0.957
_diffrn_reflns_limit_h_max 13
_diffrn_reflns_limit_h_min -13
_diffrn_reflns_limit_k_max 28
_diffrn_reflns_limit_k_min -28
_diffrn_reflns_limit_l_max 45
_diffrn_reflns_limit_l_min -45
_diffrn_reflns_number 249294
_diffrn_reflns_point_group_measured_fraction_full 0.999
_diffrn_reflns_point_group_measured_fraction_max 0.957
_diffrn_reflns_theta_full 25.242
_diffrn_reflns_theta_max 33.219
_diffrn_reflns_theta_min 1.387
_exptl_absorpt_coefficient_mu 0.193
_exptl_absorpt_correction_T_max 0.75
_exptl_absorpt_correction_T_min 0.68
_exptl_absorpt_correction_type multi-scan
_exptl_absorpt_process_details
; 
 SADABS
 R.H. Blessing, Acta Cryst. (1995) A51 33-38 
;
_exptl_crystal_colour colourless
_exptl_crystal_density_diffrn 1.198
_exptl_crystal_description plate
_exptl_crystal_F_000 1932
_exptl_crystal_size_max 0.438
_exptl_crystal_size_mid 0.338
_exptl_crystal_size_min 0.070
_refine_diff_density_max 0.760
_refine_diff_density_min -0.952
_refine_diff_density_rms 0.075
_refine_ls_extinction_method none
_refine_ls_goodness_of_fit_ref 1.121
_refine_ls_hydrogen_treatment constr
_refine_ls_matrix_type full
_refine_ls_number_parameters 1158
_refine_ls_number_reflns 36688
_refine_ls_number_restraints 45
_refine_ls_restrained_S_all 1.129
_refine_ls_R_factor_all 0.0997
_refine_ls_R_factor_gt 0.0612
_refine_ls_shift/su_max 0.001
_refine_ls_shift/su_mean 0.000
_refine_ls_structure_factor_coef Fsqd
_refine_ls_weighting_details 'w=1/[\s^2^(Fo^2^)+(0.0404P)^2^+4.9628P] where P=(Fo^2^+2Fc^2^)/3'
_refine_ls_weighting_scheme calc
_refine_ls_wR_factor_gt 0.1277
_refine_ls_wR_factor_ref 0.1480
_reflns_Friedel_coverage 0.000
_reflns_number_gt 25911
_reflns_number_total 36688
_reflns_threshold_expression 'I > 2\s(I)'
_cod_data_source_file c9ce00444k2.cif
_cod_data_source_block mnop_c8m
_cod_depositor_comments
;
The following automatic conversions were performed:

'_atom_sites_solution_secondary' value 'diffmap' was changed to
'difmap'.

Automatic conversion script
Id: cif_fix_values 4973 2017-02-22 13:04:09Z antanas 

 Adding full bibliography for 7232673--7232677.cif.
;
_cod_database_code 7232677
_shelx_shelxl_version_number 2017/1
_shelx_space_group_comment
;
The symmetry employed for this shelxl refinement is uniquely defined
by the following loop, which should always be used as a source of
symmetry information in preference to the above space-group names.
They are only intended as comments.
;
_shelx_estimated_absorpt_t_min 0.920
_shelx_estimated_absorpt_t_max 0.987

loop_
_space_group_symop_operation_xyz
'x, y, z'
'-x, -y, -z'

loop_
_atom_site_label
_atom_site_type_symbol
_atom_site_fract_x
_atom_site_fract_y
_atom_site_fract_z
_atom_site_U_iso_or_equiv
_atom_site_adp_type
_atom_site_occupancy
_atom_site_site_symmetry_order
_atom_site_calc_flag
_atom_site_refinement_flags_posn
_atom_site_refinement_flags_adp
_atom_site_refinement_flags_occupancy
_atom_site_disorder_assembly
_atom_site_disorder_group
S1_1 S 0.40479(5) 0.28158(2) -0.11698(2) 0.01872(8) Uani 1 1 d . . . . .
S2_1 S 0.10046(5) 0.18489(2) 0.01620(2) 0.01789(8) Uani 1 1 d . . . . .
O1_1 O 0.48037(14) 0.13181(7) -0.10311(4) 0.0209(2) Uani 1 1 d . . . . .
O2_1 O -0.07765(14) 0.21290(7) -0.06602(4) 0.0209(2) Uani 1 1 d . . . . .
N1_1 N 0.19902(18) 0.33073(9) 0.11154(5) 0.0255(3) Uani 1 1 d . . . . .
N2_1 N 0.54925(17) 0.45548(8) -0.05596(5) 0.0220(3) Uani 1 1 d . . . . .
C1_1 C 0.34616(17) 0.29114(8) -0.06170(5) 0.0146(3) Uani 1 1 d . . . . .
C2_1 C 0.25733(17) 0.23928(8) -0.04744(5) 0.0150(3) Uani 1 1 d . . . . .
H2_1 H 0.226263 0.196632 -0.068157 0.018 Uiso 1 1 calc R U . . .
C3_1 C 0.21295(17) 0.24864(8) -0.00335(5) 0.0145(3) Uani 1 1 d . . . . .
C4_1 C 0.26203(17) 0.31161(9) 0.02756(5) 0.0155(3) Uani 1 1 d . . . . .
C5_1 C 0.34933(18) 0.36444(9) 0.01343(5) 0.0165(3) Uani 1 1 d . . . . .
H5_1 H 0.380415 0.407117 0.034117 0.020 Uiso 1 1 calc R U . . .
C6_1 C 0.39129(17) 0.35489(8) -0.03103(5) 0.0151(3) Uani 1 1 d . . . . .
C7_1 C 0.22475(18) 0.32191(9) 0.07397(5) 0.0179(3) Uani 1 1 d . . . . .
C8_1 C 0.47880(18) 0.41065(9) -0.04508(5) 0.0172(3) Uani 1 1 d . . . . .
C9_1 C 0.31613(19) 0.19912(9) -0.14399(5) 0.0169(3) Uani 1 1 d . . . . .
C10_1 C 0.36789(18) 0.13058(9) -0.13574(5) 0.0172(3) Uani 1 1 d . . . . .
C11_1 C 0.2991(2) 0.06707(9) -0.15978(6) 0.0209(3) Uani 1 1 d . . . . .
H11_1 H 0.335316 0.020526 -0.155539 0.025 Uiso 1 1 calc R U . . .
C12_1 C 0.1779(2) 0.07186(10) -0.18986(6) 0.0235(3) Uani 1 1 d . . . . .
H12_1 H 0.130773 0.028277 -0.205655 0.028 Uiso 1 1 calc R U . . .
C13_1 C 0.1243(2) 0.13891(10) -0.19729(6) 0.0227(3) Uani 1 1 d . . . . .
H13_1 H 0.039921 0.141408 -0.217506 0.027 Uiso 1 1 calc R U . . .
C14_1 C 0.1954(2) 0.20261(9) -0.17485(5) 0.0201(3) Uani 1 1 d . . . . .
H14_1 H 0.161350 0.248844 -0.180599 0.024 Uiso 1 1 calc R U . . .
C15_1 C 0.5257(2) 0.06289(10) -0.09052(6) 0.0248(4) Uani 1 1 d . . . . .
H15A_1 H 0.587009 0.037225 -0.113495 0.030 Uiso 1 1 calc R U . . .
H15B_1 H 0.439308 0.031323 -0.088740 0.030 Uiso 1 1 calc R U . . .
C16_1 C 0.6119(2) 0.07892(10) -0.04454(6) 0.0231(3) Uani 1 1 d . . . . .
H16A_1 H 0.689027 0.116182 -0.045776 0.028 Uiso 1 1 calc R U . . .
H16B_1 H 0.660460 0.033801 -0.037965 0.028 Uiso 1 1 calc R U . . .
C17_1 C 0.5182(2) 0.10623(11) -0.00619(6) 0.0277(4) Uani 1 1 d D . . . .
H17A_1 H 0.476552 0.153511 -0.011625 0.033 Uiso 0.861(4) 1 calc R U P A 1
H17B_1 H 0.435782 0.071014 -0.006972 0.033 Uiso 0.861(4) 1 calc R U P A 1
H17C_1 H 0.453782 0.066389 0.000121 0.033 Uiso 0.139(4) 1 calc R U P A 2
H17D_1 H 0.456951 0.146908 -0.013960 0.033 Uiso 0.139(4) 1 calc R U P A 2
C18_1 C 0.5969(3) 0.11651(14) 0.04024(7) 0.0199(4) Uani 0.861(4) 1 d D . P A 1
H18A_1 H 0.679109 0.151892 0.041285 0.024 Uiso 0.861(4) 1 calc R U P A 1
H18B_1 H 0.638190 0.069304 0.045959 0.024 Uiso 0.861(4) 1 calc R U P A 1
C19_1 C 0.4990(2) 0.14402(12) 0.07779(6) 0.0213(5) Uani 0.861(4) 1 d D . P A 1
H19A_1 H 0.421672 0.106618 0.078445 0.026 Uiso 0.861(4) 1 calc R U P A 1
H19B_1 H 0.450930 0.188913 0.070617 0.026 Uiso 0.861(4) 1 calc R U P A 1
C20_1 C 0.5812(2) 0.16076(12) 0.12473(7) 0.0211(4) Uani 0.861(4) 1 d D . P A 1
H20A_1 H 0.655528 0.199765 0.124430 0.025 Uiso 0.861(4) 1 calc R U P A 1
H20B_1 H 0.633032 0.116493 0.131265 0.025 Uiso 0.861(4) 1 calc R U P A 1
C21_1 C 0.4825(3) 0.18515(13) 0.16293(10) 0.0229(5) Uani 0.861(4) 1 d D . P A 1
H21A_1 H 0.544131 0.209257 0.189944 0.028 Uiso 0.861(4) 1 calc R U P A 1
H21B_1 H 0.415384 0.222206 0.153073 0.028 Uiso 0.861(4) 1 calc R U P A 1
C18'_1 C 0.6362(17) 0.1348(10) 0.0386(4) 0.029(4) Uiso 0.139(4) 1 d D . P A 2
H18C_1 H 0.684133 0.090543 0.046888 0.034 Uiso 0.139(4) 1 calc R U P A 2
H18D_1 H 0.712586 0.164043 0.027473 0.034 Uiso 0.139(4) 1 calc R U P A 2
C19'_1 C 0.5934(15) 0.1801(7) 0.0840(4) 0.028(3) Uiso 0.139(4) 1 d D . P A 2
H19C_1 H 0.682770 0.200214 0.102678 0.033 Uiso 0.139(4) 1 calc R U P A 2
H19D_1 H 0.532955 0.221593 0.077227 0.033 Uiso 0.139(4) 1 calc R U P A 2
C20'_1 C 0.5090(14) 0.1327(7) 0.1105(4) 0.022(3) Uiso 0.139(4) 1 d D . P A 2
H20C_1 H 0.573561 0.095101 0.120944 0.027 Uiso 0.139(4) 1 calc R U P A 2
H20D_1 H 0.426696 0.107313 0.090546 0.027 Uiso 0.139(4) 1 calc R U P A 2
C21'_1 C 0.450(2) 0.1804(8) 0.1520(5) 0.029(5) Uiso 0.139(4) 1 d D . P A 2
H21C_1 H 0.528555 0.210723 0.170721 0.035 Uiso 0.139(4) 1 calc R U P A 2
H21D_1 H 0.371731 0.212576 0.142489 0.035 Uiso 0.139(4) 1 calc R U P A 2
C22_1 C 0.3915(2) 0.12432(11) 0.17716(7) 0.0306(4) Uani 1 1 d D . . . .
H22A_1 H 0.328839 0.100230 0.150847 0.046 Uiso 0.861(4) 1 calc R U P A 1
H22B_1 H 0.330666 0.145240 0.201226 0.046 Uiso 0.861(4) 1 calc R U P A 1
H22C_1 H 0.456492 0.088423 0.188543 0.046 Uiso 0.861(4) 1 calc R U P A 1
H22D_1 H 0.330231 0.088546 0.155967 0.046 Uiso 0.139(4) 1 calc R U P A 2
H22E_1 H 0.332994 0.148131 0.201056 0.046 Uiso 0.139(4) 1 calc R U P A 2
H22F_1 H 0.472824 0.099363 0.190988 0.046 Uiso 0.139(4) 1 calc R U P A 2
C23_1 C 0.04858(18) 0.12151(9) -0.03343(5) 0.0167(3) Uani 1 1 d . . . . .
C24_1 C -0.04053(18) 0.14164(9) -0.06993(5) 0.0176(3) Uani 1 1 d . . . . .
C25_1 C -0.08519(19) 0.08845(10) -0.10701(6) 0.0200(3) Uani 1 1 d . . . . .
H25_1 H -0.142760 0.101622 -0.132243 0.024 Uiso 1 1 calc R U . . .
C26_1 C -0.0456(2) 0.01620(10) -0.10712(6) 0.0233(3) Uani 1 1 d . . . . .
H26_1 H -0.078392 -0.019850 -0.132248 0.028 Uiso 1 1 calc R U . . .
C27_1 C 0.0410(2) -0.00414(10) -0.07108(6) 0.0242(3) Uani 1 1 d . . . . .
H27_1 H 0.067318 -0.053698 -0.071416 0.029 Uiso 1 1 calc R U . . .
C28_1 C 0.08890(19) 0.04905(9) -0.03443(6) 0.0199(3) Uani 1 1 d . . . . .
H28_1 H 0.149640 0.035768 -0.009869 0.024 Uiso 1 1 calc R U . . .
C29_1 C -0.1605(2) 0.23619(10) -0.10432(6) 0.0232(3) Uani 1 1 d . . . . .
H29A_1 H -0.257673 0.211292 -0.109477 0.028 Uiso 1 1 calc R U . . .
H29B_1 H -0.108690 0.224050 -0.132260 0.028 Uiso 1 1 calc R U . . .
C30_1 C -0.1769(2) 0.31795(10) -0.09299(7) 0.0252(4) Uani 1 1 d . . . . .
H30A_1 H -0.232361 0.328656 -0.065691 0.030 Uiso 1 1 calc R U . . .
H30B_1 H -0.234520 0.335272 -0.118555 0.030 Uiso 1 1 calc R U . . .
C31_1 C -0.0316(2) 0.36035(10) -0.08401(7) 0.0261(4) Uani 1 1 d . . . . .
H31A_1 H 0.020356 0.347595 -0.056042 0.031 Uiso 1 1 calc R U . . .
H31B_1 H 0.029012 0.344644 -0.109596 0.031 Uiso 1 1 calc R U . . .
C32_1 C -0.0462(2) 0.44292(10) -0.07845(7) 0.0274(4) Uani 1 1 d . . . . .
H32A_1 H -0.114567 0.458441 -0.054958 0.033 Uiso 1 1 calc R U . . .
H32B_1 H -0.088102 0.456523 -0.107518 0.033 Uiso 1 1 calc R U . . .
C33_1 C 0.1001(2) 0.48327(10) -0.06472(7) 0.0264(4) Uani 1 1 d . . . . .
H33A_1 H 0.138691 0.471312 -0.034868 0.032 Uiso 1 1 calc R U . . .
H33B_1 H 0.169732 0.464881 -0.087254 0.032 Uiso 1 1 calc R U . . .
C34_1 C 0.0942(2) 0.56605(10) -0.06128(7) 0.0273(4) Uani 1 1 d . . . . .
H34A_1 H 0.063448 0.578548 -0.091664 0.033 Uiso 1 1 calc R U . . .
H34B_1 H 0.019826 0.584499 -0.040376 0.033 Uiso 1 1 calc R U . . .
C35_1 C 0.2396(2) 0.60400(11) -0.04423(7) 0.0295(4) Uani 1 1 d . . . . .
H35A_1 H 0.314900 0.582934 -0.064023 0.035 Uiso 1 1 calc R U . . .
H35B_1 H 0.266996 0.593684 -0.013120 0.035 Uiso 1 1 calc R U . . .
C36_1 C 0.2401(3) 0.68622(12) -0.04314(9) 0.0397(5) Uani 1 1 d . . . . .
H36A_1 H 0.219097 0.697101 -0.074093 0.060 Uiso 1 1 calc R U . . .
H36B_1 H 0.336248 0.706992 -0.030815 0.060 Uiso 1 1 calc R U . . .
H36C_1 H 0.165443 0.707693 -0.023799 0.060 Uiso 1 1 calc R U . . .
S1_2 S 0.42285(5) 0.52011(2) 0.34812(2) 0.01881(8) Uani 1 1 d . . . . .
S2_2 S 0.76871(5) 0.60647(2) 0.22156(2) 0.01719(8) Uani 1 1 d . . . . .
O1_2 O 0.26024(14) 0.53462(7) 0.26026(4) 0.0213(2) Uani 1 1 d . . . . .
O2_2 O 0.84216(14) 0.46204(7) 0.24462(4) 0.0210(2) Uani 1 1 d . . . . .
N1_2 N 0.92654(17) 0.77596(8) 0.28514(5) 0.0229(3) Uani 1 1 d . . . . .
N2_2 N 0.50130(17) 0.66735(9) 0.44236(5) 0.0239(3) Uani 1 1 d . . . . .
C1_2 C 0.54536(17) 0.58137(8) 0.33051(5) 0.0140(3) Uani 1 1 d . . . . .
C2_2 C 0.59966(16) 0.56941(8) 0.28775(5) 0.0139(3) Uani 1 1 d . . . . .
H2_2 H 0.568715 0.527018 0.266794 0.017 Uiso 1 1 calc R U . . .
C3_2 C 0.69852(16) 0.61867(8) 0.27532(5) 0.0129(3) Uani 1 1 d . . . . .
C4_2 C 0.74419(17) 0.68180(8) 0.30655(5) 0.0141(3) Uani 1 1 d . . . . .
C5_2 C 0.68970(17) 0.69453(8) 0.34921(5) 0.0157(3) Uani 1 1 d . . . . .
H5_2 H 0.719556 0.737279 0.370014 0.019 Uiso 1 1 calc R U . . .
C6_2 C 0.59128(17) 0.64454(8) 0.36144(5) 0.0149(3) Uani 1 1 d . . . . .
C7_2 C 0.84509(18) 0.73403(8) 0.29445(5) 0.0165(3) Uani 1 1 d . . . . .
C8_2 C 0.53958(18) 0.65750(9) 0.40623(5) 0.0178(3) Uani 1 1 d . . . . .
C9_2 C 0.38875(18) 0.45177(9) 0.29977(5) 0.0172(3) Uani 1 1 d . . . . .
C10_2 C 0.30285(18) 0.46518(9) 0.26085(5) 0.0177(3) Uani 1 1 d . . . . .
C11_2 C 0.26714(19) 0.40723(10) 0.22551(6) 0.0225(3) Uani 1 1 d . . . . .
H11_2 H 0.210197 0.415579 0.198885 0.027 Uiso 1 1 calc R U . . .
C12_2 C 0.3151(2) 0.33753(10) 0.22946(7) 0.0265(4) Uani 1 1 d . . . . .
H12_2 H 0.289374 0.298296 0.205512 0.032 Uiso 1 1 calc R U . . .
C13_2 C 0.3996(2) 0.32411(10) 0.26761(7) 0.0265(4) Uani 1 1 d . . . . .
H13_2 H 0.431741 0.276100 0.269855 0.032 Uiso 1 1 calc R U . . .
C14_2 C 0.43721(19) 0.38156(9) 0.30267(6) 0.0209(3) Uani 1 1 d . . . . .
H14_2 H 0.496395 0.372808 0.328779 0.025 Uiso 1 1 calc R U . . .
C15_2 C 0.1868(2) 0.55202(11) 0.21873(6) 0.0247(4) Uani 1 1 d . . . . .
H15A_2 H 0.089088 0.527718 0.213083 0.030 Uiso 1 1 calc R U . . .
H15B_2 H 0.244032 0.534996 0.192533 0.030 Uiso 1 1 calc R U . . .
C16_2 C 0.1725(2) 0.63387(11) 0.22456(7) 0.0271(4) Uani 1 1 d . . . . .
H16A_2 H 0.110163 0.649462 0.249730 0.032 Uiso 1 1 calc R U . . .
H16B_2 H 0.123212 0.647293 0.196380 0.032 Uiso 1 1 calc R U . . .
C17_2 C 0.3189(2) 0.67476(11) 0.23480(8) 0.0292(4) Uani 1 1 d . . . . .
H17A_2 H 0.366578 0.662142 0.263432 0.035 Uiso 1 1 calc R U . . .
H17B_2 H 0.382074 0.657671 0.210101 0.035 Uiso 1 1 calc R U . . .
C18_2 C 0.3089(2) 0.75737(11) 0.23949(7) 0.0291(4) Uani 1 1 d . . . . .
H18A_2 H 0.279948 0.771013 0.209280 0.035 Uiso 1 1 calc R U . . .
H18B_2 H 0.232107 0.773943 0.259957 0.035 Uiso 1 1 calc R U . . .
C19_2 C 0.4523(2) 0.79603(10) 0.25832(7) 0.0284(4) Uani 1 1 d . . . . .
H19A_2 H 0.528741 0.778601 0.237937 0.034 Uiso 1 1 calc R U . . .
H19B_2 H 0.480424 0.782120 0.288503 0.034 Uiso 1 1 calc R U . . .
C20_2 C 0.4485(2) 0.87890(11) 0.26335(7) 0.0289(4) Uani 1 1 d . . . . .
H20A_2 H 0.432228 0.893271 0.232754 0.035 Uiso 1 1 calc R U . . .
H20B_2 H 0.364977 0.896164 0.280817 0.035 Uiso 1 1 calc R U . . .
C21_2 C 0.5876(2) 0.91636(11) 0.28719(8) 0.0310(4) Uani 1 1 d . . . . .
H21A_2 H 0.601449 0.903480 0.318227 0.037 Uiso 1 1 calc R U . . .
H21B_2 H 0.671381 0.897357 0.270437 0.037 Uiso 1 1 calc R U . . .
C22_2 C 0.5880(3) 0.99899(11) 0.29076(8) 0.0357(5) Uani 1 1 d . . . . .
H22A_2 H 0.679408 1.019614 0.307118 0.054 Uiso 1 1 calc R U . . .
H22B_2 H 0.505360 1.018374 0.307324 0.054 Uiso 1 1 calc R U . . .
H22C_2 H 0.579364 1.012365 0.260144 0.054 Uiso 1 1 calc R U . . .
C23_2 C 0.68921(18) 0.52128(8) 0.19559(5) 0.0163(3) Uani 1 1 d . . . . .
C24_2 C 0.73839(18) 0.45547(9) 0.20917(5) 0.0175(3) Uani 1 1 d . . . . .
C25_2 C 0.6750(2) 0.38915(9) 0.18681(6) 0.0213(3) Uani 1 1 d . . . . .
H25_2 H 0.708453 0.344263 0.195074 0.026 Uiso 1 1 calc R U . . .
C26_2 C 0.5640(2) 0.38893(10) 0.15274(6) 0.0239(4) Uani 1 1 d . . . . .
H26_2 H 0.520989 0.343646 0.138021 0.029 Uiso 1 1 calc R U . . .
C27_2 C 0.5141(2) 0.45347(10) 0.13965(6) 0.0240(4) Uani 1 1 d . . . . .
H27_2 H 0.437147 0.452586 0.116336 0.029 Uiso 1 1 calc R U . . .
C28_2 C 0.5781(2) 0.51961(9) 0.16105(5) 0.0205(3) Uani 1 1 d . . . . .
H28_2 H 0.545527 0.564068 0.151948 0.025 Uiso 1 1 calc R U . . .
C29_2 C 0.8810(2) 0.39688(10) 0.26306(6) 0.0246(4) Uani 1 1 d . . . . .
H29A_2 H 0.936564 0.364209 0.241482 0.030 Uiso 1 1 calc R U . . .
H29B_2 H 0.792092 0.370127 0.268739 0.030 Uiso 1 1 calc R U . . .
C30_2 C 0.9737(2) 0.42083(11) 0.30725(6) 0.0261(4) Uani 1 1 d . . . . .
H30A_2 H 1.055686 0.452152 0.301237 0.031 Uiso 1 1 calc R U . . .
H30B_2 H 1.015823 0.376987 0.318031 0.031 Uiso 1 1 calc R U . . .
C31_2 C 0.89121(19) 0.46266(10) 0.34494(6) 0.0225(3) Uani 1 1 d . . . . .
H31A_2 H 0.813589 0.430323 0.352696 0.027 Uiso 1 1 calc R U . . .
H31B_2 H 0.843661 0.504884 0.333690 0.027 Uiso 1 1 calc R U . . .
C32_2 C 0.9902(2) 0.49015(11) 0.38772(6) 0.0249(4) Uani 1 1 d . . . . .
H32A_2 H 1.066038 0.523456 0.379926 0.030 Uiso 1 1 calc R U . . .
H32B_2 H 1.040281 0.447919 0.398146 0.030 Uiso 1 1 calc R U . . .
C33_2 C 0.9105(2) 0.53046(10) 0.42693(6) 0.0239(3) Uani 1 1 d . . . . .
H33A_2 H 0.982931 0.559452 0.449079 0.029 Uiso 1 1 calc R U . . .
H33B_2 H 0.842315 0.565101 0.414773 0.029 Uiso 1 1 calc R U . . .
C34_2 C 0.8251(2) 0.48027(10) 0.45175(6) 0.0236(3) Uani 1 1 d . . . . .
H34A_2 H 0.892231 0.444049 0.462638 0.028 Uiso 1 1 calc R U . . .
H34B_2 H 0.749200 0.453119 0.429998 0.028 Uiso 1 1 calc R U . . .
C35_2 C 0.7525(2) 0.52069(10) 0.49210(6) 0.0255(4) Uani 1 1 d . . . . .
H35A_2 H 0.826926 0.551398 0.512512 0.031 Uiso 1 1 calc R U . . .
H35B_2 H 0.678597 0.553592 0.480897 0.031 Uiso 1 1 calc R U . . .
C36_2 C 0.6790(2) 0.46953(12) 0.51917(7) 0.0315(4) Uani 1 1 d . . . . .
H36A_2 H 0.631690 0.498394 0.544072 0.047 Uiso 1 1 calc R U . . .
H36B_2 H 0.752455 0.438549 0.531766 0.047 Uiso 1 1 calc R U . . .
H36C_2 H 0.605633 0.438672 0.499130 0.047 Uiso 1 1 calc R U . . .
S1_3 S -0.05669(4) 0.05308(2) 0.44390(2) 0.01565(7) Uani 1 1 d . . . . .
S2_3 S 0.26573(4) 0.14495(2) 0.31393(2) 0.01689(8) Uani 1 1 d . . . . .
O1_3 O -0.12685(13) 0.20124(6) 0.42387(4) 0.0188(2) Uani 1 1 d . . . . .
O2_3 O 0.43974(13) 0.12087(7) 0.39740(4) 0.0197(2) Uani 1 1 d . . . . .
N1_3 N 0.18971(17) -0.00511(8) 0.22019(5) 0.0226(3) Uani 1 1 d . . . . .
N2_3 N -0.19521(18) -0.12242(9) 0.38446(5) 0.0253(3) Uani 1 1 d . . . . .
C1_3 C 0.01021(16) 0.04067(8) 0.38980(5) 0.0131(3) Uani 1 1 d . . . . .
C2_3 C 0.10181(17) 0.09193(8) 0.37586(5) 0.0138(3) Uani 1 1 d . . . . .
H2_3 H 0.130069 0.135407 0.396206 0.017 Uiso 1 1 calc R U . . .
C3_3 C 0.15270(16) 0.08053(8) 0.33262(5) 0.0131(3) Uani 1 1 d . . . . .
C4_3 C 0.10968(17) 0.01592(8) 0.30243(5) 0.0141(3) Uani 1 1 d . . . . .
C5_3 C 0.01998(17) -0.03620(8) 0.31623(5) 0.0156(3) Uani 1 1 d . . . . .
H5_3 H -0.007121 -0.080002 0.296048 0.019 Uiso 1 1 calc R U . . .
C6_3 C -0.03017(17) -0.02423(8) 0.35963(5) 0.0145(3) Uani 1 1 d . . . . .
C7_3 C 0.15628(18) 0.00422(9) 0.25689(5) 0.0165(3) Uani 1 1 d . . . . .
C8_3 C -0.12173(18) -0.07895(9) 0.37354(5) 0.0176(3) Uani 1 1 d . . . . .
C9_3 C 0.02728(17) 0.13719(8) 0.47026(5) 0.0152(3) Uani 1 1 d . . . . .
C10_3 C -0.02083(17) 0.20455(9) 0.45856(5) 0.0155(3) Uani 1 1 d . . . . .
C11_3 C 0.04534(19) 0.26941(9) 0.48176(6) 0.0188(3) Uani 1 1 d . . . . .
H11_3 H 0.013190 0.315172 0.474579 0.023 Uiso 1 1 calc R U . . .
C12_3 C 0.15820(19) 0.26707(9) 0.51537(6) 0.0209(3) Uani 1 1 d . . . . .
H12_3 H 0.203067 0.311444 0.530838 0.025 Uiso 1 1 calc R U . . .
C13_3 C 0.20621(19) 0.20108(10) 0.52664(6) 0.0203(3) Uani 1 1 d . . . . .
H13_3 H 0.284174 0.200095 0.549426 0.024 Uiso 1 1 calc R U . . .
C14_3 C 0.13918(18) 0.13610(9) 0.50427(5) 0.0175(3) Uani 1 1 d . . . . .
H14_3 H 0.170250 0.090706 0.512347 0.021 Uiso 1 1 calc R U . . .
C15_3 C -0.1641(2) 0.26878(9) 0.40788(6) 0.0224(3) Uani 1 1 d . . . . .
H15A_3 H -0.074660 0.295490 0.402661 0.027 Uiso 1 1 calc R U . . .
H15B_3 H -0.217432 0.300318 0.430683 0.027 Uiso 1 1 calc R U . . .
C16_3 C -0.2595(2) 0.24936(10) 0.36379(6) 0.0227(3) Uani 1 1 d . . . . .
H16A_3 H -0.296845 0.294958 0.354097 0.027 Uiso 1 1 calc R U . . .
H16B_3 H -0.344497 0.219611 0.369319 0.027 Uiso 1 1 calc R U . . .
C17_3 C -0.18070(19) 0.20731(10) 0.32551(6) 0.0226(3) Uani 1 1 d . . . . .
H17A_3 H -0.138721 0.162972 0.335680 0.027 Uiso 1 1 calc R U . . .
H17B_3 H -0.099078 0.238096 0.318653 0.027 Uiso 1 1 calc R U . . .
C18_3 C -0.28102(19) 0.18473(10) 0.28221(6) 0.0222(3) Uani 1 1 d . . . . .
H18A_3 H -0.322128 0.229217 0.271988 0.027 Uiso 1 1 calc R U . . .
H18B_3 H -0.363308 0.154603 0.289293 0.027 Uiso 1 1 calc R U . . .
C19_3 C -0.2044(2) 0.14151(10) 0.24335(6) 0.0231(3) Uani 1 1 d . . . . .
H19A_3 H -0.138749 0.106180 0.255874 0.028 Uiso 1 1 calc R U . . .
H19B_3 H -0.278690 0.113213 0.221531 0.028 Uiso 1 1 calc R U . . .
C20_3 C -0.1155(2) 0.18954(10) 0.21787(6) 0.0234(3) Uani 1 1 d . . . . .
H20A_3 H -0.181146 0.224722 0.205177 0.028 Uiso 1 1 calc R U . . .
H20B_3 H -0.041349 0.217972 0.239662 0.028 Uiso 1 1 calc R U . . .
C21_3 C -0.0392(2) 0.14603(10) 0.17939(6) 0.0256(4) Uani 1 1 d . . . . .
H21A_3 H 0.040695 0.118438 0.192590 0.031 Uiso 1 1 calc R U . . .
H21B_3 H -0.109743 0.110085 0.161191 0.031 Uiso 1 1 calc R U . . .
C22_3 C 0.0236(2) 0.19365(12) 0.14808(7) 0.0318(4) Uani 1 1 d . . . . .
H22A_3 H 0.075023 0.162987 0.124895 0.048 Uiso 1 1 calc R U . . .
H22B_3 H 0.092051 0.230086 0.165944 0.048 Uiso 1 1 calc R U . . .
H22C_3 H -0.055712 0.218572 0.133228 0.048 Uiso 1 1 calc R U . . .
C23_3 C 0.30859(17) 0.20937(9) 0.36373(5) 0.0154(3) Uani 1 1 d . . . . .
C24_3 C 0.39963(17) 0.19156(9) 0.40059(5) 0.0166(3) Uani 1 1 d . . . . .
C25_3 C 0.44083(19) 0.24620(10) 0.43747(6) 0.0210(3) Uani 1 1 d . . . . .
H25_3 H 0.501810 0.234939 0.462566 0.025 Uiso 1 1 calc R U . . .
C26_3 C 0.3925(2) 0.31673(10) 0.43729(6) 0.0247(4) Uani 1 1 d . . . . .
H26_3 H 0.421717 0.353660 0.462309 0.030 Uiso 1 1 calc R U . . .
C27_3 C 0.3022(2) 0.33451(10) 0.40126(7) 0.0251(4) Uani 1 1 d . . . . .
H27_3 H 0.269707 0.383111 0.401586 0.030 Uiso 1 1 calc R U . . .
C28_3 C 0.25996(19) 0.28035(9) 0.36469(6) 0.0201(3) Uani 1 1 d . . . . .
H28_3 H 0.197152 0.291981 0.340084 0.024 Uiso 1 1 calc R U . . .
C29_3 C 0.5343(2) 0.09972(10) 0.43404(6) 0.0245(4) Uani 1 1 d . . . . .
H29A_3 H 0.497089 0.118229 0.463810 0.029 Uiso 1 1 calc R U . . .
H29B_3 H 0.634255 0.120056 0.433720 0.029 Uiso 1 1 calc R U . . .
C30_3 C 0.53548(19) 0.01722(10) 0.42643(7) 0.0248(4) Uani 1 1 d . . . . .
H30A_3 H 0.614006 0.000751 0.446930 0.030 Uiso 1 1 calc R U . . .
H30B_3 H 0.556927 -0.000595 0.394664 0.030 Uiso 1 1 calc R U . . .
C31_3 C 0.3897(2) -0.01580(10) 0.43531(7) 0.0259(4) Uani 1 1 d . . . . .
H31A_3 H 0.370566 0.001626 0.467336 0.031 Uiso 1 1 calc R U . . .
H31B_3 H 0.311663 0.002890 0.415650 0.031 Uiso 1 1 calc R U . . .
C32_3 C 0.3796(2) -0.09881(10) 0.42700(7) 0.0248(4) Uani 1 1 d . . . . .
H32A_3 H 0.460400 -0.118480 0.445155 0.030 Uiso 1 1 calc R U . . .
H32B_3 H 0.389838 -0.117005 0.394424 0.030 Uiso 1 1 calc R U . . .
C33_3 C 0.2329(2) -0.12591(11) 0.44023(8) 0.0295(4) Uani 1 1 d . . . . .
H33A_3 H 0.226836 -0.109253 0.473192 0.035 Uiso 1 1 calc R U . . .
H33B_3 H 0.153635 -0.102261 0.423763 0.035 Uiso 1 1 calc R U . . .
C34_3 C 0.2048(2) -0.20844(11) 0.43061(7) 0.0294(4) Uani 1 1 d . . . . .
H34A_3 H 0.282217 -0.232292 0.447672 0.035 Uiso 1 1 calc R U . . .
H34B_3 H 0.110515 -0.219541 0.442286 0.035 Uiso 1 1 calc R U . . .
C35_3 C 0.2003(3) -0.24149(12) 0.38058(8) 0.0365(5) Uani 1 1 d . . . . .
H35A_3 H 0.300098 -0.240448 0.370355 0.044 Uiso 1 1 calc R U . . .
H35B_3 H 0.138042 -0.211521 0.362411 0.044 Uiso 1 1 calc R U . . .
C36_3 C 0.1404(3) -0.32094(13) 0.37189(9) 0.0429(5) Uani 1 1 d . . . . .
H36A_3 H 0.143999 -0.341131 0.339640 0.064 Uiso 1 1 calc R U . . .
H36B_3 H 0.039136 -0.321788 0.379937 0.064 Uiso 1 1 calc R U . . .
H36C_3 H 0.199892 -0.350444 0.390579 0.064 Uiso 1 1 calc R U . . .

loop_
_atom_site_aniso_label
_atom_site_aniso_U_11
_atom_site_aniso_U_22
_atom_site_aniso_U_33
_atom_site_aniso_U_23
_atom_site_aniso_U_13
_atom_site_aniso_U_12
S1_1 0.0258(2) 0.01610(18) 0.01433(17) 0.00121(13) 0.00521(15) -0.00549(15)
S2_1 0.01894(19) 0.02168(19) 0.01298(16) 0.00195(14) 0.00299(14) -0.00456(14)
O1_1 0.0229(6) 0.0177(6) 0.0212(6) 0.0024(4) -0.0020(5) -0.0018(5)
O2_1 0.0231(6) 0.0206(6) 0.0178(5) 0.0010(4) -0.0019(5) 0.0025(5)
N1_1 0.0303(8) 0.0279(8) 0.0170(7) -0.0001(6) 0.0013(6) -0.0043(6)
N2_1 0.0268(8) 0.0179(7) 0.0210(7) 0.0033(5) 0.0002(6) -0.0044(6)
C1_1 0.0162(7) 0.0140(7) 0.0133(6) 0.0018(5) 0.0009(5) 0.0013(5)
C2_1 0.0151(7) 0.0147(7) 0.0147(6) 0.0008(5) 0.0016(5) -0.0008(5)
C3_1 0.0131(7) 0.0164(7) 0.0138(6) 0.0024(5) 0.0003(5) 0.0003(5)
C4_1 0.0159(7) 0.0170(7) 0.0129(6) 0.0008(5) -0.0005(5) 0.0018(5)
C5_1 0.0180(7) 0.0156(7) 0.0150(7) 0.0006(5) -0.0007(5) 0.0003(5)
C6_1 0.0160(7) 0.0140(7) 0.0150(7) 0.0021(5) -0.0009(5) 0.0001(5)
C7_1 0.0185(8) 0.0181(7) 0.0161(7) 0.0011(6) -0.0009(6) -0.0015(6)
C8_1 0.0206(8) 0.0157(7) 0.0142(7) 0.0005(5) -0.0019(6) 0.0011(6)
C9_1 0.0224(8) 0.0164(7) 0.0118(6) 0.0008(5) 0.0040(6) -0.0035(6)
C10_1 0.0199(8) 0.0170(7) 0.0150(7) 0.0017(5) 0.0044(6) -0.0017(6)
C11_1 0.0268(9) 0.0155(7) 0.0194(7) -0.0005(6) 0.0026(6) -0.0013(6)
C12_1 0.0294(9) 0.0207(8) 0.0185(7) -0.0017(6) 0.0006(7) -0.0052(7)
C13_1 0.0263(9) 0.0253(8) 0.0156(7) 0.0023(6) -0.0019(6) -0.0034(7)
C14_1 0.0272(9) 0.0184(7) 0.0149(7) 0.0029(6) 0.0021(6) 0.0004(6)
C15_1 0.0269(9) 0.0193(8) 0.0277(9) 0.0035(7) -0.0013(7) 0.0019(7)
C16_1 0.0201(8) 0.0264(9) 0.0231(8) 0.0044(7) 0.0024(6) 0.0026(6)
C17_1 0.0238(9) 0.0360(10) 0.0259(9) 0.0098(8) 0.0076(7) 0.0079(7)
C18_1 0.0202(11) 0.0203(10) 0.0202(10) 0.0059(7) 0.0022(7) 0.0016(9)
C19_1 0.0193(10) 0.0270(10) 0.0176(9) 0.0030(7) 0.0014(7) 0.0035(7)
C20_1 0.0201(10) 0.0240(10) 0.0184(9) 0.0017(7) 0.0006(7) -0.0011(7)
C21_1 0.0264(12) 0.0243(11) 0.0177(10) 0.0012(8) 0.0028(10) 0.0030(9)
C22_1 0.0296(10) 0.0313(10) 0.0314(10) 0.0064(8) 0.0038(8) -0.0031(8)
C23_1 0.0155(7) 0.0199(7) 0.0149(7) 0.0023(5) 0.0038(5) -0.0041(6)
C24_1 0.0150(7) 0.0220(8) 0.0155(7) 0.0017(6) 0.0023(5) -0.0021(6)
C25_1 0.0174(8) 0.0246(8) 0.0173(7) 0.0006(6) 0.0023(6) -0.0025(6)
C26_1 0.0221(8) 0.0245(8) 0.0213(8) -0.0030(6) 0.0037(6) -0.0063(7)
C27_1 0.0259(9) 0.0200(8) 0.0259(9) 0.0003(6) 0.0046(7) -0.0031(7)
C28_1 0.0196(8) 0.0207(8) 0.0198(7) 0.0043(6) 0.0020(6) -0.0029(6)
C29_1 0.0217(8) 0.0280(9) 0.0193(8) 0.0037(6) -0.0024(6) 0.0017(7)
C30_1 0.0224(9) 0.0270(9) 0.0265(9) 0.0055(7) 0.0002(7) 0.0045(7)
C31_1 0.0223(9) 0.0252(9) 0.0306(9) 0.0044(7) 0.0005(7) 0.0050(7)
C32_1 0.0237(9) 0.0256(9) 0.0335(10) 0.0075(7) -0.0002(7) 0.0057(7)
C33_1 0.0245(9) 0.0243(9) 0.0311(9) 0.0058(7) 0.0019(7) 0.0068(7)
C34_1 0.0257(9) 0.0256(9) 0.0315(10) 0.0079(7) 0.0004(7) 0.0068(7)
C35_1 0.0270(10) 0.0261(9) 0.0358(10) 0.0043(8) 0.0046(8) 0.0059(7)
C36_1 0.0406(13) 0.0254(10) 0.0516(14) 0.0035(9) -0.0011(10) 0.0030(9)
S1_2 0.01989(19) 0.02146(19) 0.01462(17) -0.00014(14) 0.00529(14) -0.00658(15)
S2_2 0.0220(2) 0.01442(17) 0.01501(17) 0.00012(13) 0.00552(14) -0.00477(14)
O1_2 0.0245(6) 0.0193(6) 0.0191(6) 0.0005(4) 0.0000(5) 0.0005(5)
O2_2 0.0220(6) 0.0171(6) 0.0232(6) 0.0030(4) -0.0016(5) -0.0009(4)
N1_2 0.0264(8) 0.0198(7) 0.0219(7) 0.0014(5) 0.0033(6) -0.0045(6)
N2_2 0.0218(7) 0.0296(8) 0.0188(7) -0.0014(6) 0.0024(6) -0.0043(6)
C1_2 0.0119(7) 0.0149(7) 0.0149(6) 0.0014(5) 0.0008(5) -0.0007(5)
C2_2 0.0125(7) 0.0137(6) 0.0145(6) -0.0003(5) 0.0004(5) -0.0018(5)
C3_2 0.0131(7) 0.0115(6) 0.0140(6) 0.0014(5) 0.0003(5) 0.0002(5)
C4_2 0.0139(7) 0.0129(6) 0.0151(6) 0.0013(5) -0.0004(5) -0.0010(5)
C5_2 0.0151(7) 0.0152(7) 0.0154(7) -0.0004(5) -0.0007(5) -0.0008(5)
C6_2 0.0134(7) 0.0166(7) 0.0136(6) 0.0000(5) 0.0001(5) 0.0003(5)
C7_2 0.0192(8) 0.0141(7) 0.0149(7) -0.0001(5) -0.0009(6) -0.0005(5)
C8_2 0.0149(7) 0.0193(7) 0.0176(7) -0.0012(6) -0.0002(6) -0.0033(6)
C9_2 0.0159(7) 0.0171(7) 0.0183(7) -0.0001(6) 0.0064(6) -0.0047(5)
C10_2 0.0163(7) 0.0182(7) 0.0180(7) -0.0006(6) 0.0052(6) -0.0037(6)
C11_2 0.0206(8) 0.0254(8) 0.0193(8) -0.0040(6) 0.0042(6) -0.0050(6)
C12_2 0.0257(9) 0.0216(8) 0.0293(9) -0.0084(7) 0.0101(7) -0.0070(7)
C13_2 0.0279(9) 0.0157(8) 0.0359(10) -0.0004(7) 0.0118(8) -0.0019(6)
C14_2 0.0180(8) 0.0201(8) 0.0250(8) 0.0034(6) 0.0057(6) -0.0029(6)
C15_2 0.0220(9) 0.0307(9) 0.0210(8) 0.0045(7) -0.0023(7) -0.0008(7)
C16_2 0.0215(9) 0.0303(10) 0.0306(9) 0.0096(7) 0.0003(7) 0.0026(7)
C17_2 0.0199(9) 0.0270(9) 0.0422(11) 0.0098(8) 0.0030(8) 0.0032(7)
C18_2 0.0252(9) 0.0258(9) 0.0380(11) 0.0114(8) 0.0001(8) 0.0041(7)
C19_2 0.0222(9) 0.0251(9) 0.0404(11) 0.0118(8) 0.0030(8) 0.0050(7)
C20_2 0.0279(10) 0.0251(9) 0.0357(10) 0.0112(8) 0.0012(8) 0.0053(7)
C21_2 0.0260(10) 0.0273(10) 0.0416(11) 0.0088(8) 0.0067(8) 0.0048(7)
C22_2 0.0384(12) 0.0261(10) 0.0420(12) 0.0043(8) 0.0014(9) 0.0008(8)
C23_2 0.0205(8) 0.0145(7) 0.0137(6) -0.0002(5) 0.0052(6) -0.0031(5)
C24_2 0.0206(8) 0.0166(7) 0.0153(7) 0.0003(5) 0.0053(6) -0.0011(6)
C25_2 0.0283(9) 0.0139(7) 0.0213(8) 0.0002(6) 0.0039(7) -0.0007(6)
C26_2 0.0340(10) 0.0177(8) 0.0183(8) -0.0022(6) 0.0031(7) -0.0081(7)
C27_2 0.0314(10) 0.0242(8) 0.0149(7) 0.0015(6) -0.0026(6) -0.0072(7)
C28_2 0.0295(9) 0.0189(7) 0.0134(7) 0.0032(6) 0.0029(6) -0.0024(6)
C29_2 0.0269(9) 0.0203(8) 0.0269(9) 0.0046(7) 0.0016(7) 0.0051(7)
C30_2 0.0215(9) 0.0304(9) 0.0267(9) 0.0052(7) 0.0013(7) 0.0072(7)
C31_2 0.0176(8) 0.0290(9) 0.0214(8) 0.0048(7) 0.0019(6) 0.0015(6)
C32_2 0.0182(8) 0.0312(9) 0.0251(8) 0.0038(7) 0.0013(7) 0.0002(7)
C33_2 0.0221(9) 0.0231(8) 0.0262(9) 0.0028(7) 0.0020(7) -0.0027(6)
C34_2 0.0232(9) 0.0220(8) 0.0252(8) 0.0032(6) 0.0021(7) -0.0006(6)
C35_2 0.0256(9) 0.0250(9) 0.0256(9) 0.0023(7) 0.0044(7) -0.0026(7)
C36_2 0.0278(10) 0.0374(11) 0.0297(10) 0.0066(8) 0.0039(8) -0.0078(8)
S1_3 0.01831(18) 0.01413(17) 0.01422(16) 0.00006(13) 0.00449(13) -0.00409(13)
S2_3 0.01815(19) 0.01846(18) 0.01407(16) 0.00160(13) 0.00391(14) -0.00407(14)
O1_3 0.0200(6) 0.0162(5) 0.0195(5) 0.0023(4) -0.0018(4) -0.0021(4)
O2_3 0.0190(6) 0.0196(6) 0.0199(6) 0.0024(4) -0.0018(4) 0.0007(4)
N1_3 0.0251(8) 0.0254(7) 0.0164(6) 0.0011(5) 0.0011(5) 0.0005(6)
N2_3 0.0311(8) 0.0233(7) 0.0209(7) 0.0020(6) 0.0019(6) -0.0084(6)
C1_3 0.0113(7) 0.0136(6) 0.0133(6) -0.0001(5) -0.0006(5) -0.0002(5)
C2_3 0.0137(7) 0.0131(6) 0.0139(6) -0.0002(5) 0.0017(5) -0.0008(5)
C3_3 0.0118(7) 0.0135(6) 0.0138(6) 0.0016(5) 0.0009(5) -0.0004(5)
C4_3 0.0142(7) 0.0148(7) 0.0125(6) 0.0004(5) -0.0004(5) 0.0004(5)
C5_3 0.0174(7) 0.0141(7) 0.0139(6) -0.0009(5) -0.0010(5) -0.0011(5)
C6_3 0.0152(7) 0.0128(6) 0.0143(6) -0.0004(5) 0.0001(5) -0.0022(5)
C7_3 0.0156(7) 0.0158(7) 0.0172(7) 0.0012(5) -0.0015(6) 0.0005(5)
C8_3 0.0206(8) 0.0165(7) 0.0142(7) -0.0012(5) -0.0004(6) -0.0020(6)
C9_3 0.0170(7) 0.0148(7) 0.0134(6) -0.0005(5) 0.0049(5) -0.0026(5)
C10_3 0.0156(7) 0.0163(7) 0.0145(6) 0.0010(5) 0.0029(5) -0.0015(5)
C11_3 0.0218(8) 0.0147(7) 0.0190(7) -0.0010(6) 0.0032(6) -0.0024(6)
C12_3 0.0236(8) 0.0187(8) 0.0187(7) -0.0021(6) 0.0023(6) -0.0061(6)
C13_3 0.0192(8) 0.0238(8) 0.0163(7) -0.0003(6) -0.0013(6) -0.0040(6)
C14_3 0.0191(8) 0.0183(7) 0.0151(7) 0.0019(5) 0.0029(6) -0.0013(6)
C15_3 0.0230(9) 0.0186(8) 0.0257(8) 0.0047(6) 0.0004(7) 0.0022(6)
C16_3 0.0200(8) 0.0255(8) 0.0231(8) 0.0051(6) 0.0004(6) 0.0043(6)
C17_3 0.0158(8) 0.0305(9) 0.0219(8) 0.0054(7) 0.0007(6) 0.0017(6)
C18_3 0.0182(8) 0.0239(8) 0.0247(8) 0.0054(6) -0.0001(6) 0.0008(6)
C19_3 0.0258(9) 0.0210(8) 0.0228(8) 0.0045(6) 0.0018(7) 0.0004(7)
C20_3 0.0256(9) 0.0193(8) 0.0254(8) 0.0038(6) 0.0024(7) 0.0000(6)
C21_3 0.0268(9) 0.0240(9) 0.0266(9) 0.0045(7) 0.0046(7) 0.0012(7)
C22_3 0.0317(11) 0.0351(11) 0.0300(10) 0.0088(8) 0.0039(8) -0.0057(8)
C23_3 0.0135(7) 0.0170(7) 0.0156(7) 0.0016(5) 0.0039(5) -0.0037(5)
C24_3 0.0142(7) 0.0178(7) 0.0179(7) 0.0019(5) 0.0043(5) -0.0027(5)
C25_3 0.0189(8) 0.0252(8) 0.0179(7) -0.0006(6) 0.0027(6) -0.0056(6)
C26_3 0.0253(9) 0.0225(8) 0.0240(8) -0.0056(6) 0.0070(7) -0.0068(7)
C27_3 0.0250(9) 0.0173(8) 0.0325(9) -0.0003(7) 0.0080(7) -0.0015(6)
C28_3 0.0182(8) 0.0193(8) 0.0236(8) 0.0040(6) 0.0045(6) -0.0008(6)
C29_3 0.0186(8) 0.0282(9) 0.0272(9) 0.0094(7) -0.0045(7) -0.0030(7)
C30_3 0.0171(8) 0.0280(9) 0.0312(9) 0.0116(7) 0.0010(7) 0.0018(7)
C31_3 0.0184(8) 0.0210(8) 0.0390(10) 0.0063(7) 0.0039(7) 0.0016(6)
C32_3 0.0199(8) 0.0248(9) 0.0310(9) 0.0070(7) 0.0033(7) 0.0046(7)
C33_3 0.0248(9) 0.0247(9) 0.0408(11) 0.0067(8) 0.0099(8) 0.0014(7)
C34_3 0.0275(10) 0.0262(9) 0.0363(10) 0.0076(8) 0.0088(8) 0.0015(7)
C35_3 0.0414(12) 0.0342(11) 0.0334(11) 0.0052(9) -0.0005(9) 0.0033(9)
C36_3 0.0414(13) 0.0336(12) 0.0500(14) -0.0005(10) -0.0058(11) 0.0002(10)

loop_
_atom_type_symbol
_atom_type_description
_atom_type_scat_dispersion_real
_atom_type_scat_dispersion_imag
_atom_type_scat_source
C C 0.0033 0.0016 'International Tables Vol C Tables 4.2.6.8 and 6.1.1.4'
H H 0.0000 0.0000 'International Tables Vol C Tables 4.2.6.8 and 6.1.1.4'
N N 0.0061 0.0033 'International Tables Vol C Tables 4.2.6.8 and 6.1.1.4'
O O 0.0106 0.0060 'International Tables Vol C Tables 4.2.6.8 and 6.1.1.4'
S S 0.1246 0.1234 'International Tables Vol C Tables 4.2.6.8 and 6.1.1.4'

loop_
_geom_angle_atom_site_label_1
_geom_angle_atom_site_label_2
_geom_angle_atom_site_label_3
_geom_angle
C1_1 S1_1 C9_1 102.69(7)
C3_1 S2_1 C23_1 103.58(7)
C10_1 O1_1 C15_1 117.64(13)
C24_1 O2_1 C29_1 117.63(13)
C2_1 C1_1 C6_1 119.36(14)
C2_1 C1_1 S1_1 122.84(12)
C6_1 C1_1 S1_1 117.80(12)
C1_1 C2_1 C3_1 121.29(14)
C2_1 C3_1 C4_1 118.99(14)
C2_1 C3_1 S2_1 122.99(12)
C4_1 C3_1 S2_1 118.01(12)
C5_1 C4_1 C3_1 120.17(14)
C5_1 C4_1 C7_1 118.87(14)
C3_1 C4_1 C7_1 120.96(14)
C4_1 C5_1 C6_1 120.23(14)
C5_1 C6_1 C1_1 119.91(14)
C5_1 C6_1 C8_1 119.26(14)
C1_1 C6_1 C8_1 120.83(14)
N1_1 C7_1 C4_1 178.03(19)
N2_1 C8_1 C6_1 179.43(18)
C14_1 C9_1 C10_1 119.91(15)
C14_1 C9_1 S1_1 118.84(13)
C10_1 C9_1 S1_1 121.22(13)
O1_1 C10_1 C11_1 124.60(15)
O1_1 C10_1 C9_1 116.33(14)
C11_1 C10_1 C9_1 119.03(15)
C12_1 C11_1 C10_1 120.02(16)
C13_1 C12_1 C11_1 121.23(16)
C12_1 C13_1 C14_1 119.25(16)
C13_1 C14_1 C9_1 120.48(16)
O1_1 C15_1 C16_1 107.62(14)
C15_1 C16_1 C17_1 112.98(15)
C18_1 C17_1 C16_1 114.58(17)
C16_1 C17_1 C18'_1 105.0(6)
C17_1 C18_1 C19_1 112.97(18)
C18_1 C19_1 C20_1 113.23(17)
C19_1 C20_1 C21_1 113.51(19)
C22_1 C21_1 C20_1 115.41(19)
C19'_1 C18'_1 C17_1 124.1(11)
C20'_1 C19'_1 C18'_1 110.7(11)
C19'_1 C20'_1 C21'_1 110.0(10)
C22_1 C21'_1 C20'_1 102.1(10)
C28_1 C23_1 C24_1 119.94(15)
C28_1 C23_1 S2_1 118.30(13)
C24_1 C23_1 S2_1 121.59(13)
O2_1 C24_1 C25_1 124.40(15)
O2_1 C24_1 C23_1 116.45(14)
C25_1 C24_1 C23_1 119.15(16)
C26_1 C25_1 C24_1 120.11(16)
C27_1 C26_1 C25_1 121.02(16)
C26_1 C27_1 C28_1 119.14(17)
C23_1 C28_1 C27_1 120.62(16)
O2_1 C29_1 C30_1 107.20(14)
C29_1 C30_1 C31_1 113.51(15)
C32_1 C31_1 C30_1 114.03(15)
C31_1 C32_1 C33_1 112.22(15)
C34_1 C33_1 C32_1 114.75(15)
C35_1 C34_1 C33_1 112.77(16)
C34_1 C35_1 C36_1 114.20(17)
C1_2 S1_2 C9_2 103.85(7)
C3_2 S2_2 C23_2 102.35(7)
C10_2 O1_2 C15_2 118.11(13)
C24_2 O2_2 C29_2 117.58(13)
C2_2 C1_2 C6_2 119.30(14)
C2_2 C1_2 S1_2 122.63(12)
C6_2 C1_2 S1_2 118.06(12)
C3_2 C2_2 C1_2 120.93(14)
C2_2 C3_2 C4_2 119.42(14)
C2_2 C3_2 S2_2 122.62(11)
C4_2 C3_2 S2_2 117.96(11)
C5_2 C4_2 C3_2 120.09(14)
C5_2 C4_2 C7_2 119.27(14)
C3_2 C4_2 C7_2 120.62(14)
C4_2 C5_2 C6_2 120.02(14)
C5_2 C6_2 C1_2 120.23(14)
C5_2 C6_2 C8_2 119.22(14)
C1_2 C6_2 C8_2 120.54(14)
N1_2 C7_2 C4_2 179.40(18)
N2_2 C8_2 C6_2 178.46(19)
C14_2 C9_2 C10_2 119.94(15)
C14_2 C9_2 S1_2 118.15(13)
C10_2 C9_2 S1_2 121.62(13)
O1_2 C10_2 C11_2 124.07(16)
O1_2 C10_2 C9_2 116.77(14)
C11_2 C10_2 C9_2 119.16(16)
C12_2 C11_2 C10_2 119.82(17)
C13_2 C12_2 C11_2 121.22(16)
C12_2 C13_2 C14_2 119.37(17)
C13_2 C14_2 C9_2 120.48(17)
O1_2 C15_2 C16_2 107.40(15)
C15_2 C16_2 C17_2 112.93(16)
C18_2 C17_2 C16_2 114.31(16)
C19_2 C18_2 C17_2 112.18(16)
C18_2 C19_2 C20_2 114.31(16)
C21_2 C20_2 C19_2 113.11(16)
C22_2 C21_2 C20_2 113.77(17)
C28_2 C23_2 C24_2 119.96(15)
C28_2 C23_2 S2_2 119.18(13)
C24_2 C23_2 S2_2 120.86(13)
O2_2 C24_2 C25_2 124.77(15)
O2_2 C24_2 C23_2 116.28(14)
C25_2 C24_2 C23_2 118.90(15)
C26_2 C25_2 C24_2 120.06(16)
C25_2 C26_2 C27_2 121.24(16)
C26_2 C27_2 C28_2 119.19(17)
C23_2 C28_2 C27_2 120.63(16)
O2_2 C29_2 C30_2 107.03(15)
C29_2 C30_2 C31_2 114.17(15)
C30_2 C31_2 C32_2 112.55(15)
C31_2 C32_2 C33_2 114.12(15)
C34_2 C33_2 C32_2 113.95(15)
C33_2 C34_2 C35_2 113.45(15)
C36_2 C35_2 C34_2 112.98(16)
C1_3 S1_3 C9_3 102.70(7)
C3_3 S2_3 C23_3 103.17(7)
C10_3 O1_3 C15_3 117.23(13)
C24_3 O2_3 C29_3 118.43(13)
C2_3 C1_3 C6_3 119.21(14)
C2_3 C1_3 S1_3 122.57(11)
C6_3 C1_3 S1_3 118.22(12)
C1_3 C2_3 C3_3 121.16(14)
C2_3 C3_3 C4_3 119.15(14)
C2_3 C3_3 S2_3 122.01(11)
C4_3 C3_3 S2_3 118.82(11)
C5_3 C4_3 C3_3 120.19(14)
C5_3 C4_3 C7_3 119.63(14)
C3_3 C4_3 C7_3 120.17(14)
C4_3 C5_3 C6_3 120.14(14)
C5_3 C6_3 C1_3 120.14(14)
C5_3 C6_3 C8_3 119.47(14)
C1_3 C6_3 C8_3 120.39(14)
N1_3 C7_3 C4_3 178.24(18)
N2_3 C8_3 C6_3 179.6(2)
C14_3 C9_3 C10_3 120.03(14)
C14_3 C9_3 S1_3 118.51(12)
C10_3 C9_3 S1_3 121.42(12)
O1_3 C10_3 C11_3 124.25(15)
O1_3 C10_3 C9_3 116.72(14)
C11_3 C10_3 C9_3 119.00(15)
C12_3 C11_3 C10_3 120.06(16)
C13_3 C12_3 C11_3 121.01(15)
C12_3 C13_3 C14_3 119.41(16)
C9_3 C14_3 C13_3 120.49(15)
O1_3 C15_3 C16_3 107.29(14)
C15_3 C16_3 C17_3 113.52(15)
C16_3 C17_3 C18_3 112.58(14)
C17_3 C18_3 C19_3 113.50(15)
C20_3 C19_3 C18_3 113.48(15)
C21_3 C20_3 C19_3 113.09(15)
C22_3 C21_3 C20_3 113.18(16)
C28_3 C23_3 C24_3 119.82(15)
C28_3 C23_3 S2_3 118.62(13)
C24_3 C23_3 S2_3 121.37(12)
O2_3 C24_3 C25_3 124.72(15)
O2_3 C24_3 C23_3 116.10(14)
C25_3 C24_3 C23_3 119.18(15)
C26_3 C25_3 C24_3 119.85(17)
C25_3 C26_3 C27_3 121.25(16)
C26_3 C27_3 C28_3 119.19(17)
C23_3 C28_3 C27_3 120.70(17)
O2_3 C29_3 C30_3 106.86(15)
C29_3 C30_3 C31_3 111.74(15)
C32_3 C31_3 C30_3 115.26(15)
C31_3 C32_3 C33_3 110.70(15)
C34_3 C33_3 C32_3 115.95(16)
C35_3 C34_3 C33_3 114.46(17)
C34_3 C35_3 C36_3 111.91(19)

loop_
_geom_bond_atom_site_label_1
_geom_bond_atom_site_label_2
_geom_bond_distance
S1_1 C1_1 1.7588(16)
S1_1 C9_1 1.7693(16)
S2_1 C3_1 1.7557(16)
S2_1 C23_1 1.7701(16)
O1_1 C10_1 1.360(2)
O1_1 C15_1 1.441(2)
O2_1 C24_1 1.356(2)
O2_1 C29_1 1.447(2)
N1_1 C7_1 1.151(2)
N2_1 C8_1 1.148(2)
C1_1 C2_1 1.390(2)
C1_1 C6_1 1.413(2)
C2_1 C3_1 1.394(2)
C3_1 C4_1 1.415(2)
C4_1 C5_1 1.393(2)
C4_1 C7_1 1.437(2)
C5_1 C6_1 1.396(2)
C6_1 C8_1 1.434(2)
C9_1 C14_1 1.393(2)
C9_1 C10_1 1.410(2)
C10_1 C11_1 1.395(2)
C11_1 C12_1 1.386(3)
C12_1 C13_1 1.383(3)
C13_1 C14_1 1.391(2)
C15_1 C16_1 1.515(3)
C16_1 C17_1 1.515(2)
C17_1 C18_1 1.495(3)
C17_1 C18'_1 1.667(11)
C18_1 C19_1 1.522(3)
C19_1 C20_1 1.523(3)
C20_1 C21_1 1.530(3)
C21_1 C22_1 1.527(3)
C18'_1 C19'_1 1.560(12)
C19'_1 C20'_1 1.514(12)
C20'_1 C21'_1 1.547(13)
C21'_1 C22_1 1.489(13)
C23_1 C28_1 1.392(2)
C23_1 C24_1 1.409(2)
C24_1 C25_1 1.394(2)
C25_1 C26_1 1.389(3)
C26_1 C27_1 1.388(3)
C27_1 C28_1 1.393(2)
C29_1 C30_1 1.511(3)
C30_1 C31_1 1.525(3)
C31_1 C32_1 1.520(3)
C32_1 C33_1 1.526(3)
C33_1 C34_1 1.522(3)
C34_1 C35_1 1.516(3)
C35_1 C36_1 1.517(3)
S1_2 C1_2 1.7547(16)
S1_2 C9_2 1.7700(16)
S2_2 C3_2 1.7591(15)
S2_2 C23_2 1.7683(16)
O1_2 C10_2 1.350(2)
O1_2 C15_2 1.445(2)
O2_2 C24_2 1.356(2)
O2_2 C29_2 1.438(2)
N1_2 C7_2 1.152(2)
N2_2 C8_2 1.149(2)
C1_2 C2_2 1.393(2)
C1_2 C6_2 1.411(2)
C2_2 C3_2 1.391(2)
C3_2 C4_2 1.414(2)
C4_2 C5_2 1.392(2)
C4_2 C7_2 1.437(2)
C5_2 C6_2 1.395(2)
C6_2 C8_2 1.440(2)
C9_2 C14_2 1.392(2)
C9_2 C10_2 1.407(2)
C10_2 C11_2 1.399(2)
C11_2 C12_2 1.387(3)
C12_2 C13_2 1.383(3)
C13_2 C14_2 1.391(3)
C15_2 C16_2 1.506(3)
C16_2 C17_2 1.523(3)
C17_2 C18_2 1.518(3)
C18_2 C19_2 1.517(3)
C19_2 C20_2 1.519(3)
C20_2 C21_2 1.518(3)
C21_2 C22_2 1.517(3)
C23_2 C28_2 1.388(2)
C23_2 C24_2 1.410(2)
C24_2 C25_2 1.400(2)
C25_2 C26_2 1.382(3)
C26_2 C27_2 1.385(3)
C27_2 C28_2 1.391(2)
C29_2 C30_2 1.514(3)
C30_2 C31_2 1.522(3)
C31_2 C32_2 1.523(3)
C32_2 C33_2 1.530(3)
C33_2 C34_2 1.521(3)
C34_2 C35_2 1.522(3)
C35_2 C36_2 1.521(3)
S1_3 C1_3 1.7554(15)
S1_3 C9_3 1.7707(16)
S2_3 C3_3 1.7553(16)
S2_3 C23_3 1.7696(16)
O1_3 C10_3 1.3575(19)
O1_3 C15_3 1.441(2)
O2_3 C24_3 1.355(2)
O2_3 C29_3 1.447(2)
N1_3 C7_3 1.148(2)
N2_3 C8_3 1.146(2)
C1_3 C2_3 1.393(2)
C1_3 C6_3 1.412(2)
C2_3 C3_3 1.393(2)
C3_3 C4_3 1.413(2)
C4_3 C5_3 1.392(2)
C4_3 C7_3 1.442(2)
C5_3 C6_3 1.395(2)
C6_3 C8_3 1.440(2)
C9_3 C14_3 1.389(2)
C9_3 C10_3 1.412(2)
C10_3 C11_3 1.396(2)
C11_3 C12_3 1.390(2)
C12_3 C13_3 1.384(2)
C13_3 C14_3 1.393(2)
C15_3 C16_3 1.513(2)
C16_3 C17_3 1.518(2)
C17_3 C18_3 1.526(2)
C18_3 C19_3 1.528(3)
C19_3 C20_3 1.525(3)
C20_3 C21_3 1.521(3)
C21_3 C22_3 1.520(3)
C23_3 C28_3 1.389(2)
C23_3 C24_3 1.411(2)
C24_3 C25_3 1.399(2)
C25_3 C26_3 1.384(3)
C26_3 C27_3 1.388(3)
C27_3 C28_3 1.390(2)
C29_3 C30_3 1.509(3)
C30_3 C31_3 1.525(3)
C31_3 C32_3 1.519(3)
C32_3 C33_3 1.536(3)
C33_3 C34_3 1.525(3)
C34_3 C35_3 1.520(3)
C35_3 C36_3 1.541(3)
